data_4512338
loop_
_publ_author_name
'Shi, Chao'
'Wei, Bin'
'Zhang, Wen'

_publ_section_title
;
 Toward Understanding the Origin of Structural Phase Transition in
 Guanidinium Pyridinium 1,5-Naphthalenedisulfonate
;
_journal_issue 12
_journal_name_full 'Crystal Growth &amp; Design'
_journal_page_first 6570
_journal_paper_doi 10.1021/cg5014895
_journal_volume 14
_journal_year 2014
_chemical_formula_moiety 'C10 H6 O6 S2, C5 H6 N, C H6 N3'
_chemical_formula_sum 'C16 H18 N4 O6 S2'
_chemical_formula_weight 426.46
_chemical_name_systematic
; 
 ? 
;
_space_group_IT_number 2
_symmetry_cell_setting triclinic
_symmetry_space_group_name_Hall '-P 1'
_symmetry_space_group_name_H-M 'P -1'
_atom_sites_solution_hydrogens geom
_atom_sites_solution_primary direct
_atom_sites_solution_secondary difmap
_audit_creation_method SHELXL-97
_cell_angle_alpha 92.135(9)
_cell_angle_beta 99.273(15)
_cell_angle_gamma 90.523(13)
_cell_formula_units_Z 2
_cell_length_a 7.982(6)
_cell_length_b 8.147(6)
_cell_length_c 14.075(11)
_cell_measurement_reflns_used 2323
_cell_measurement_temperature 163(2)
_cell_measurement_theta_max 27.5398
_cell_measurement_theta_min 2.5021
_cell_volume 902.6(12)
_computing_cell_refinement 'CrystalClear (Rigaku Inc., 2008)'
_computing_data_collection 'CrystalClear (Rigaku Inc., 2008)'
_computing_data_reduction 'CrystalClear (Rigaku Inc., 2008)'
_computing_molecular_graphics 'DIAMOND (Brandenburg & Putz, 2005)'
_computing_publication_material 'SHELXL-97 (Sheldrick, 2008)'
_computing_structure_refinement 'SHELXL-97 (Sheldrick, 1997)'
_computing_structure_solution 'SHELXS-97 (Sheldrick, 1990)'
_diffrn_ambient_temperature 163(2)
_diffrn_measured_fraction_theta_full 0.985
_diffrn_measured_fraction_theta_max 0.985
_diffrn_measurement_device_type 'Rigaku, SCXmini'
_diffrn_measurement_method '\w scans'
_diffrn_radiation_monochromator graphite
_diffrn_radiation_source 'fine-focus sealed tube'
_diffrn_radiation_type MoK\a
_diffrn_radiation_wavelength 0.71073
_diffrn_reflns_av_R_equivalents 0.0416
_diffrn_reflns_av_sigmaI/netI 0.0697
_diffrn_reflns_limit_h_max 10
_diffrn_reflns_limit_h_min -10
_diffrn_reflns_limit_k_max 10
_diffrn_reflns_limit_k_min -10
_diffrn_reflns_limit_l_max 18
_diffrn_reflns_limit_l_min -18
_diffrn_reflns_number 9617
_diffrn_reflns_theta_full 27.39
_diffrn_reflns_theta_max 27.39
_diffrn_reflns_theta_min 2.50
_diffrn_standards_decay_% 0
_diffrn_standards_interval_count 180
_diffrn_standards_interval_time 9
_diffrn_standards_number 3
_exptl_absorpt_coefficient_mu 0.340
_exptl_absorpt_correction_T_max 0.909
_exptl_absorpt_correction_T_min 0.891
_exptl_absorpt_correction_type multi-scan
_exptl_absorpt_process_details 'CrystalClear (Rigaku Inc., 2008)'
_exptl_crystal_colour colourless
_exptl_crystal_density_diffrn 1.569
_exptl_crystal_density_method 'not measured'
_exptl_crystal_description block
_exptl_crystal_F_000 444
_exptl_crystal_size_max 0.34
_exptl_crystal_size_mid 0.30
_exptl_crystal_size_min 0.28
_refine_diff_density_max 0.343
_refine_diff_density_min -0.504
_refine_diff_density_rms 0.072
_refine_ls_extinction_method none
_refine_ls_goodness_of_fit_ref 0.958
_refine_ls_hydrogen_treatment mixed
_refine_ls_matrix_type full
_refine_ls_number_parameters 253
_refine_ls_number_reflns 4057
_refine_ls_number_restraints 0
_refine_ls_restrained_S_all 0.958
_refine_ls_R_factor_all 0.0604
_refine_ls_R_factor_gt 0.0431
_refine_ls_shift/su_max 0.001
_refine_ls_shift/su_mean 0.000
_refine_ls_structure_factor_coef Fsqd
_refine_ls_weighting_details 'calc w=1/[\s^2^(Fo^2^)+(0.0514P)^2^+0.0000P] where P=(Fo^2^+2Fc^2^)/3'
_refine_ls_weighting_scheme calc
_refine_ls_wR_factor_gt 0.1010
_refine_ls_wR_factor_ref 0.1087
_reflns_number_gt 2899
_reflns_number_total 4121
_reflns_threshold_expression >2sigma(I)
_cod_data_source_file cg5014895_si_003.cif
_cod_data_source_block 3-163K
_cod_depositor_comments
;
The following automatic conversions were performed:

'_exptl_absorpt_correction_type' value 'Multi-scan' changed to
'multi-scan' according to
/home/saulius/struct/COD-crude-data--automatic-downloads/rss-feeds/ACS/lib/dictionaries/cif_core.dic
dictionary named 'cif_core.dic' version 2.4.2 from 2011-04-26.

Automatic conversion script
Id: cif_fix_values 2935 2014-11-11 08:27:57Z andrius 

 Adding full bibliography for 4512336--4512373.cif.
;
_cod_database_code 4512338

loop_
_symmetry_equiv_pos_as_xyz
'x, y, z'
'-x, -y, -z'

loop_
_atom_site_label
_atom_site_type_symbol
_atom_site_fract_x
_atom_site_fract_y
_atom_site_fract_z
_atom_site_U_iso_or_equiv
_atom_site_adp_type
_atom_site_occupancy
_atom_site_symmetry_multiplicity
_atom_site_calc_flag
_atom_site_refinement_flags
C1 C 0.1775(3) 0.7825(3) 0.34871(18) 0.0290(6) Uani 1 1 d .
H1A H 0.2152 0.7406 0.4088 0.035 Uiso 1 1 calc R
C2 C 0.2077(3) 0.7003(3) 0.26627(19) 0.0307(6) Uani 1 1 d .
H2A H 0.2693 0.6037 0.2700 0.037 Uiso 1 1 calc R
C3 C 0.1460(3) 0.7622(3) 0.17851(18) 0.0341(6) Uani 1 1 d .
H3A H 0.1653 0.7071 0.1223 0.041 Uiso 1 1 calc R
C4 C 0.0551(3) 0.9062(3) 0.17314(19) 0.0341(6) Uani 1 1 d .
H4A H 0.0107 0.9473 0.1137 0.041 Uiso 1 1 calc R
C5 C 0.0318(3) 0.9868(3) 0.2567(2) 0.0310(6) Uani 1 1 d .
H5A H -0.0266 1.0852 0.2547 0.037 Uiso 1 1 calc R
C6 C 0.4027(3) 0.1277(3) 0.09067(16) 0.0191(5) Uani 1 1 d .
C7 C 0.4648(3) 0.0528(3) 0.17456(16) 0.0218(5) Uani 1 1 d .
H7A H 0.4353 0.0920 0.2325 0.026 Uiso 1 1 calc R
C8 C 0.5728(3) -0.0830(3) 0.17371(17) 0.0245(5) Uani 1 1 d .
H8A H 0.6146 -0.1325 0.2310 0.029 Uiso 1 1 calc R
C9 C 0.3834(3) 0.1426(3) -0.08855(16) 0.0223(5) Uani 1 1 d .
H9A H 0.3121 0.2323 -0.0890 0.027 Uiso 1 1 calc R
C10 C 0.4451(3) 0.0696(3) -0.00011(16) 0.0191(5) Uani 1 1 d .
C11 C 0.3865(3) 0.2011(3) 0.47968(15) 0.0174(5) Uani 1 1 d .
C12 C 0.4883(3) 0.2796(3) 0.42522(16) 0.0218(5) Uani 1 1 d .
H12A H 0.4617 0.3847 0.4045 0.026 Uiso 1 1 calc R
C13 C 0.6334(3) 0.2012(3) 0.40060(16) 0.0234(5) Uani 1 1 d .
H13A H 0.7032 0.2564 0.3651 0.028 Uiso 1 1 calc R
C14 C 0.3277(3) -0.0467(3) 0.57204(15) 0.0197(5) Uani 1 1 d .
H14A H 0.2344 0.0042 0.5915 0.024 Uiso 1 1 calc R
C15 C 0.4272(3) 0.0395(3) 0.51385(15) 0.0163(5) Uani 1 1 d .
C16 C 0.2029(3) 0.5683(3) 0.80746(16) 0.0190(5) Uani 1 1 d .
N1 N 0.0931(3) 0.9239(3) 0.34128(15) 0.0297(5) Uani 1 1 d .
H1B H 0.0777 0.9764 0.3932 0.036 Uiso 1 1 calc R
N2 N 0.0703(2) 0.5893(2) 0.73895(14) 0.0242(5) Uani 1 1 d .
H2B H 0.0744 0.5570 0.6805 0.029 Uiso 1 1 calc R
H2C H -0.0196 0.6352 0.7531 0.029 Uiso 1 1 calc R
N3 N 0.3415(2) 0.4974(2) 0.78534(14) 0.0230(4) Uani 1 1 d .
H3B H 0.4286 0.4862 0.8292 0.028 Uiso 1 1 calc R
H3C H 0.3441 0.4626 0.7272 0.028 Uiso 1 1 calc R
N4 N 0.1989(3) 0.6220(2) 0.89734(14) 0.0281(5) Uani 1 1 d .
H4B H 0.2861 0.6109 0.9412 0.034 Uiso 1 1 calc R
H4C H 0.1092 0.6680 0.9117 0.034 Uiso 1 1 calc R
O1 O 0.3604(2) 0.44116(19) 0.06714(11) 0.0238(4) Uani 1 1 d .
O2 O 0.1086(2) 0.2628(2) 0.03409(12) 0.0266(4) Uani 1 1 d .
O3 O 0.2478(2) 0.31812(19) 0.19877(11) 0.0247(4) Uani 1 1 d .
O4 O 0.1852(2) 0.44925(19) 0.44831(12) 0.0276(4) Uani 1 1 d .
O5 O 0.2195(2) 0.3328(2) 0.60763(11) 0.0282(4) Uani 1 1 d .
O6 O 0.05831(19) 0.18268(19) 0.47009(11) 0.0229(4) Uani 1 1 d .
S1 S 0.26839(7) 0.30034(7) 0.09791(4) 0.01974(15) Uani 1 1 d .
S2 S 0.19747(7) 0.30207(7) 0.50298(4) 0.01889(15) Uani 1 1 d .

loop_
_atom_site_aniso_label
_atom_site_aniso_U_11
_atom_site_aniso_U_22
_atom_site_aniso_U_33
_atom_site_aniso_U_23
_atom_site_aniso_U_13
_atom_site_aniso_U_12
C1 0.0292(14) 0.0285(14) 0.0279(14) -0.0016(11) 0.0012(11) -0.0038(11)
C2 0.0303(15) 0.0222(13) 0.0398(16) -0.0062(11) 0.0082(12) 0.0035(11)
C3 0.0371(16) 0.0413(16) 0.0258(14) -0.0101(12) 0.0134(12) -0.0013(13)
C4 0.0362(16) 0.0374(16) 0.0287(14) 0.0059(12) 0.0046(12) -0.0067(12)
C5 0.0242(14) 0.0222(13) 0.0460(17) -0.0025(11) 0.0044(12) 0.0023(10)
C6 0.0174(11) 0.0198(12) 0.0205(12) -0.0036(9) 0.0049(9) 0.0023(9)
C7 0.0227(12) 0.0252(13) 0.0183(11) -0.0037(9) 0.0069(10) 0.0045(10)
C8 0.0284(13) 0.0265(13) 0.0198(12) 0.0032(10) 0.0063(10) 0.0081(10)
C9 0.0226(12) 0.0226(12) 0.0227(12) 0.0003(9) 0.0062(10) 0.0075(10)
C10 0.0160(11) 0.0215(13) 0.0200(11) -0.0027(9) 0.0044(9) 0.0005(9)
C11 0.0173(11) 0.0200(12) 0.0142(11) -0.0013(8) 0.0013(9) 0.0016(9)
C12 0.0222(12) 0.0202(12) 0.0233(12) 0.0036(9) 0.0039(10) 0.0011(9)
C13 0.0199(12) 0.0301(14) 0.0223(12) 0.0051(10) 0.0088(10) -0.0009(10)
C14 0.0163(11) 0.0264(13) 0.0173(11) 0.0003(9) 0.0050(9) 0.0035(9)
C15 0.0150(11) 0.0204(11) 0.0133(10) -0.0020(8) 0.0025(8) -0.0001(9)
C16 0.0202(12) 0.0186(12) 0.0191(12) 0.0021(9) 0.0055(9) 0.0006(9)
N1 0.0244(11) 0.0351(13) 0.0298(12) -0.0138(9) 0.0084(9) 0.0005(9)
N2 0.0186(10) 0.0358(12) 0.0190(10) 0.0012(9) 0.0052(8) 0.0064(9)
N3 0.0197(10) 0.0300(11) 0.0192(10) -0.0039(8) 0.0031(8) 0.0061(8)
N4 0.0229(11) 0.0406(13) 0.0202(11) -0.0046(9) 0.0029(9) 0.0099(9)
O1 0.0247(9) 0.0209(9) 0.0257(9) 0.0002(7) 0.0043(7) 0.0028(7)
O2 0.0172(9) 0.0351(10) 0.0268(9) -0.0093(7) 0.0031(7) 0.0053(7)
O3 0.0264(9) 0.0289(9) 0.0201(9) -0.0046(7) 0.0087(7) 0.0091(7)
O4 0.0262(10) 0.0237(9) 0.0336(10) 0.0027(7) 0.0061(8) 0.0084(7)
O5 0.0289(10) 0.0375(10) 0.0177(9) -0.0098(7) 0.0045(7) 0.0065(8)
O6 0.0156(8) 0.0239(9) 0.0286(9) -0.0065(7) 0.0038(7) 0.0018(7)
S1 0.0180(3) 0.0219(3) 0.0196(3) -0.0046(2) 0.0048(2) 0.0051(2)
S2 0.0179(3) 0.0200(3) 0.0189(3) -0.0038(2) 0.0042(2) 0.0046(2)

loop_
_atom_type_symbol
_atom_type_description
_atom_type_scat_dispersion_real
_atom_type_scat_dispersion_imag
_atom_type_scat_source
C C 0.0033 0.0016 'International Tables Vol C Tables 4.2.6.8 and 6.1.1.4'
H H 0.0000 0.0000 'International Tables Vol C Tables 4.2.6.8 and 6.1.1.4'
N N 0.0061 0.0033 'International Tables Vol C Tables 4.2.6.8 and 6.1.1.4'
O O 0.0106 0.0060 'International Tables Vol C Tables 4.2.6.8 and 6.1.1.4'
S S 0.1246 0.1234 'International Tables Vol C Tables 4.2.6.8 and 6.1.1.4'

loop_
_geom_angle_atom_site_label_1
_geom_angle_atom_site_label_2
_geom_angle_atom_site_label_3
_geom_angle
_geom_angle_site_symmetry_1
_geom_angle_site_symmetry_3
N1 C1 C2 119.1(2) . .
N1 C1 H1A 120.5 . .
C2 C1 H1A 120.5 . .
C3 C2 C1 119.2(2) . .
C3 C2 H2A 120.4 . .
C1 C2 H2A 120.4 . .
C2 C3 C4 120.3(2) . .
C2 C3 H3A 119.9 . .
C4 C3 H3A 119.9 . .
C5 C4 C3 118.8(3) . .
C5 C4 H4A 120.6 . .
C3 C4 H4A 120.6 . .
N1 C5 C4 119.8(2) . .
N1 C5 H5A 120.1 . .
C4 C5 H5A 120.1 . .
C7 C6 C10 121.1(2) . .
C7 C6 S1 117.85(17) . .
C10 C6 S1 121.07(17) . .
C6 C7 C8 120.5(2) . .
C6 C7 H7A 119.7 . .
C8 C7 H7A 119.7 . .
C9 C8 C7 120.3(2) 2_655 .
C9 C8 H8A 119.8 2_655 .
C7 C8 H8A 119.8 . .
C8 C9 C10 121.1(2) 2_655 .
C8 C9 H9A 119.5 2_655 .
C10 C9 H9A 119.5 . .
C9 C10 C6 123.0(2) . .
C9 C10 C10 119.3(3) . 2_655
C6 C10 C10 117.7(3) . 2_655
C12 C11 C15 120.7(2) . .
C12 C11 S2 118.16(18) . .
C15 C11 S2 121.10(17) . .
C11 C12 C13 120.2(2) . .
C11 C12 H12A 119.9 . .
C13 C12 H12A 119.9 . .
C14 C13 C12 120.9(2) 2_656 .
C14 C13 H13A 119.5 2_656 .
C12 C13 H13A 119.5 . .
C13 C14 C15 121.2(2) 2_656 .
C13 C14 H14A 119.4 2_656 .
C15 C14 H14A 119.4 . .
C14 C15 C15 118.6(3) . 2_656
C14 C15 C11 123.1(2) . .
C15 C15 C11 118.2(2) 2_656 .
N3 C16 N4 120.0(2) . .
N3 C16 N2 119.8(2) . .
N4 C16 N2 120.2(2) . .
C5 N1 C1 122.8(2) . .
C5 N1 H1B 118.6 . .
C1 N1 H1B 118.6 . .
C16 N2 H2B 120.0 . .
C16 N2 H2C 120.0 . .
H2B N2 H2C 120.0 . .
C16 N3 H3B 120.0 . .
C16 N3 H3C 120.0 . .
H3B N3 H3C 120.0 . .
C16 N4 H4B 120.0 . .
C16 N4 H4C 120.0 . .
H4B N4 H4C 120.0 . .
O3 S1 O2 112.68(11) . .
O3 S1 O1 112.08(10) . .
O2 S1 O1 112.77(11) . .
O3 S1 C6 105.62(10) . .
O2 S1 C6 107.26(11) . .
O1 S1 C6 105.79(11) . .
O4 S2 O5 114.11(10) . .
O4 S2 O6 113.28(10) . .
O5 S2 O6 111.20(10) . .
O4 S2 C11 106.27(11) . .
O5 S2 C11 106.01(10) . .
O6 S2 C11 105.14(11) . .

loop_
_geom_bond_atom_site_label_1
_geom_bond_atom_site_label_2
_geom_bond_distance
_geom_bond_site_symmetry_2
C1 N1 1.338(3) .
C1 C2 1.374(3) .
C1 H1A 0.9300 .
C2 C3 1.370(4) .
C2 H2A 0.9300 .
C3 C4 1.383(4) .
C3 H3A 0.9300 .
C4 C5 1.365(4) .
C4 H4A 0.9300 .
C5 N1 1.335(3) .
C5 H5A 0.9300 .
C6 C7 1.372(3) .
C6 C10 1.438(3) .
C6 S1 1.786(2) .
C7 C8 1.410(3) .
C7 H7A 0.9300 .
C8 C9 1.375(3) 2_655
C8 H8A 0.9300 .
C9 C8 1.375(3) 2_655
C9 C10 1.418(3) .
C9 H9A 0.9300 .
C10 C10 1.439(4) 2_655
C11 C12 1.373(3) .
C11 C15 1.441(3) .
C11 S2 1.795(2) .
C12 C13 1.413(3) .
C12 H12A 0.9300 .
C13 C14 1.354(3) 2_656
C13 H13A 0.9300 .
C14 C13 1.354(3) 2_656
C14 C15 1.427(3) .
C14 H14A 0.9300 .
C15 C15 1.434(4) 2_656
C16 N3 1.328(3) .
C16 N4 1.328(3) .
C16 N2 1.329(3) .
N1 H1B 0.8600 .
N2 H2B 0.8600 .
N2 H2C 0.8600 .
N3 H3B 0.8600 .
N3 H3C 0.8600 .
N4 H4B 0.8600 .
N4 H4C 0.8600 .
O1 S1 1.4720(18) .
O2 S1 1.4593(18) .
O3 S1 1.4571(19) .
O4 S2 1.4443(19) .
O5 S2 1.4668(19) .
O6 S2 1.4749(18) .

loop_
_geom_hbond_atom_site_label_D
_geom_hbond_atom_site_label_H
_geom_hbond_atom_site_label_A
_geom_hbond_distance_DH
_geom_hbond_distance_HA
_geom_hbond_distance_DA
_geom_hbond_angle_DHA
_geom_hbond_site_symmetry_A
N4 H4C S1 0.86 3.01 3.800(3) 153.8 2_566
N4 H4C O2 0.86 2.08 2.929(3) 167.7 2_566
N4 H4B O1 0.86 2.29 2.975(3) 136.1 1_556
N3 H3B S1 0.86 2.99 3.629(3) 133.2 2_666
N3 H3B O1 0.86 2.11 2.921(3) 157.6 2_666
N2 H2B O4 0.86 2.52 3.066(3) 121.9 2_566
N2 H2C O3 0.86 2.08 2.913(3) 164.0 2_566
N1 H1B O6 0.86 1.99 2.775(3) 152.1 1_565
N3 H3C O5 0.86 2.06 2.818(3) 146.5 .
N2 H2B O5 0.86 2.45 3.109(3) 133.8 .
